data_7156512
loop_
_publ_author_name
'Tang, Xue'
'Zhu, Hong-Ping'
'Zhou, Jin'
'Chen, Yang'
'Pan, Xiao-Li'
'Guo, Li'
'Li, Jun-Long'
'Peng, Cheng'
'Huang, Wei'

_publ_section_title
;
 Highly diastereoselective synthesis of cyclopropane-fused
 spiro-pseudoindoxyl derivatives through [2 + 1] annulation of
 2-ylideneoxindoles and sulfonium bromides.
;
_journal_issue 43
_journal_name_full 'Organic &amp; biomolecular chemistry'
_journal_page_first 8169
_journal_page_last 8174
_journal_paper_doi 10.1039/c8ob02034e
_journal_volume 16
_journal_year 2018
_chemical_formula_moiety 'C29 H20 Br N O4 S'
_chemical_formula_sum 'C29 H20 Br N O4 S'
_chemical_formula_weight 558.43
_space_group_crystal_system triclinic
_space_group_IT_number 2
_space_group_name_Hall '-P 1'
_space_group_name_H-M_alt 'P -1'
_symmetry_space_group_name_Hall '-P 1'
_symmetry_space_group_name_H-M 'P -1'
_atom_sites_solution_hydrogens geom
_atom_sites_solution_primary direct
_audit_creation_date 2018-04-18
_audit_creation_method
;
Olex2 1.2
(compiled 2018.04.03 svn.r3497 for OlexSys, GUI svn.r5486)
;
_audit_update_record
;
2018-06-07 deposited with the CCDC.
2018-10-12 downloaded from the CCDC.
;
_cell_angle_alpha 86.407(4)
_cell_angle_beta 74.525(4)
_cell_angle_gamma 72.819(5)
_cell_formula_units_Z 2
_cell_length_a 9.8247(5)
_cell_length_b 11.5260(6)
_cell_length_c 11.6543(5)
_cell_measurement_reflns_used 6461
_cell_measurement_temperature 266(10)
_cell_measurement_theta_max 72.3080
_cell_measurement_theta_min 3.9880
_cell_volume 1214.94(11)
_computing_cell_refinement
;
CrysAlisPro, Agilent Technologies,
Version 1.171.37.35 (release 13-08-2014 CrysAlis171 .NET)
(compiled Aug 13 2014,18:06:01)
;
_computing_data_collection
;
CrysAlisPro, Agilent Technologies,
Version 1.171.37.35 (release 13-08-2014 CrysAlis171 .NET)
(compiled Aug 13 2014,18:06:01)
;
_computing_data_reduction
;
CrysAlisPro, Agilent Technologies,
Version 1.171.37.35 (release 13-08-2014 CrysAlis171 .NET)
(compiled Aug 13 2014,18:06:01)
;
_computing_molecular_graphics 'Olex2 (Dolomanov et al., 2009)'
_computing_publication_material 'Olex2 (Dolomanov et al., 2009)'
_computing_structure_refinement 'ShelXL (Sheldrick, 2015)'
_computing_structure_solution 'ShelXT (Sheldrick, 2015)'
_diffrn_ambient_environment N~2~
_diffrn_ambient_temperature 266(10)
_diffrn_detector 'CCD plate'
_diffrn_detector_area_resol_mean 15.9595
_diffrn_detector_type EosS2
_diffrn_measured_fraction_theta_full 0.999
_diffrn_measured_fraction_theta_max 0.975
_diffrn_measurement_details
;
#__ type_ start__ end____ width___ exp.time_
  1 omega  -31.00   53.00   1.0000    1.0000
omega____ theta____ kappa____ phi______ frames
    -       36.0421  -57.0000   30.0000 84

#__ type_ start__ end____ width___ exp.time_
  2 omega    7.00  107.00   1.0000    1.0000
omega____ theta____ kappa____ phi______ frames
    -       36.0421   19.0000  -30.0000 100

#__ type_ start__ end____ width___ exp.time_
  3 omega    1.00   75.00   1.0000    1.0000
omega____ theta____ kappa____ phi______ frames
    -       36.0421  -99.0000  -30.0000 74

#__ type_ start__ end____ width___ exp.time_
  4 omega    9.00  104.00   1.0000    1.0000
omega____ theta____ kappa____ phi______ frames
    -       36.0421   77.0000 -120.0000 95

#__ type_ start__ end____ width___ exp.time_
  5 omega   19.00  103.00   1.0000    1.0000
omega____ theta____ kappa____ phi______ frames
    -       36.0421   57.0000  150.0000 84

#__ type_ start__ end____ width___ exp.time_
  6 omega   23.00   89.00   1.0000    1.0000
omega____ theta____ kappa____ phi______ frames
    -       36.0421 -125.0000  150.0000 66

#__ type_ start__ end____ width___ exp.time_
  7 omega  -32.00   63.00   1.0000    1.0000
omega____ theta____ kappa____ phi______ frames
    -       36.0421  -77.0000 -150.0000 95

#__ type_ start__ end____ width___ exp.time_
  8 omega    9.00  104.00   1.0000    1.0000
omega____ theta____ kappa____ phi______ frames
    -       36.0421   77.0000    0.0000 95

#__ type_ start__ end____ width___ exp.time_
  9 omega    9.00  104.00   1.0000    1.0000
omega____ theta____ kappa____ phi______ frames
    -       36.0421   77.0000  -30.0000 95

#__ type_ start__ end____ width___ exp.time_
 10 omega   40.00   98.00   1.0000    1.0000
omega____ theta____ kappa____ phi______ frames
    -      108.0000  -45.0000   90.0000 58

#__ type_ start__ end____ width___ exp.time_
 11 omega   38.00   91.00   1.0000    1.0000
omega____ theta____ kappa____ phi______ frames
    -      108.0000  -30.0000  -60.0000 53

#__ type_ start__ end____ width___ exp.time_
 12 omega   38.00   91.00   1.0000    1.0000
omega____ theta____ kappa____ phi______ frames
    -      108.0000  -30.0000    0.0000 53

#__ type_ start__ end____ width___ exp.time_
 13 omega   38.00   91.00   1.0000    1.0000
omega____ theta____ kappa____ phi______ frames
    -      108.0000  -30.0000   30.0000 53

#__ type_ start__ end____ width___ exp.time_
 14 omega   38.00  116.00   1.0000    1.0000
omega____ theta____ kappa____ phi______ frames
    -      108.0000 -111.0000  -90.0000 78

#__ type_ start__ end____ width___ exp.time_
 15 omega   40.00  135.00   1.0000    1.0000
omega____ theta____ kappa____ phi______ frames
    -      108.0000  -77.0000  -60.0000 95

#__ type_ start__ end____ width___ exp.time_
 16 omega   40.00   98.00   1.0000    1.0000
omega____ theta____ kappa____ phi______ frames
    -      108.0000  -45.0000 -180.0000 58

#__ type_ start__ end____ width___ exp.time_
 17 omega   39.00  109.00   1.0000    1.0000
omega____ theta____ kappa____ phi______ frames
    -      108.0000  -94.0000   30.0000 70

#__ type_ start__ end____ width___ exp.time_
 18 omega   39.00  109.00   1.0000    1.0000
omega____ theta____ kappa____ phi______ frames
    -      108.0000  -94.0000  120.0000 70

#__ type_ start__ end____ width___ exp.time_
 19 omega   38.00   91.00   1.0000    1.0000
omega____ theta____ kappa____ phi______ frames
    -      108.0000  -30.0000 -120.0000 53

#__ type_ start__ end____ width___ exp.time_
 20 omega   70.00  178.00   1.0000    1.0000
omega____ theta____ kappa____ phi______ frames
    -      108.0000   15.0000  -30.0000 108

#__ type_ start__ end____ width___ exp.time_
 21 omega  100.00  178.00   1.0000    1.0000
omega____ theta____ kappa____ phi______ frames
    -      108.0000  111.0000  -30.0000 78

#__ type_ start__ end____ width___ exp.time_
 22 omega   41.00  126.00   1.0000    1.0000
omega____ theta____ kappa____ phi______ frames
    -      108.0000  -61.0000 -120.0000 85

#__ type_ start__ end____ width___ exp.time_
 23 omega   91.00  176.00   1.0000    1.0000
omega____ theta____ kappa____ phi______ frames
    -      108.0000   45.0000   30.0000 85

#__ type_ start__ end____ width___ exp.time_
 24 omega    9.00  104.00   1.0000    1.0000
omega____ theta____ kappa____ phi______ frames
    -       36.0421   77.0000 -180.0000 95

#__ type_ start__ end____ width___ exp.time_
 25 omega  -33.00   55.00   1.0000    1.0000
omega____ theta____ kappa____ phi______ frames
    -       36.0421  -38.0000  -60.0000 88

#__ type_ start__ end____ width___ exp.time_
 26 omega    9.00  104.00   1.0000    1.0000
omega____ theta____ kappa____ phi______ frames
    -       36.0421   77.0000   60.0000 95

#__ type_ start__ end____ width___ exp.time_
 27 omega  -31.00   53.00   1.0000    1.0000
omega____ theta____ kappa____ phi______ frames
    -       36.0421  -57.0000  120.0000 84

#__ type_ start__ end____ width___ exp.time_
 28 omega   19.00  103.00   1.0000    1.0000
omega____ theta____ kappa____ phi______ frames
    -       36.0421   57.0000  -30.0000 84

#__ type_ start__ end____ width___ exp.time_
 29 omega   17.00  105.00   1.0000    1.0000
omega____ theta____ kappa____ phi______ frames
    -       36.0421   38.0000 -120.0000 88

#__ type_ start__ end____ width___ exp.time_
 30 omega  -33.00   55.00   1.0000    1.0000
omega____ theta____ kappa____ phi______ frames
    -       36.0421  -38.0000 -150.0000 88

#__ type_ start__ end____ width___ exp.time_
 31 omega    9.00   71.00   1.0000    1.0000
omega____ theta____ kappa____ phi______ frames
    -       36.0421   77.0000   90.0000 62

#__ type_ start__ end____ width___ exp.time_
 32 omega   17.00  105.00   1.0000    1.0000
omega____ theta____ kappa____ phi______ frames
    -       36.0421   38.0000  120.0000 88
;
_diffrn_measurement_device 'four-circle diffractometer'
_diffrn_measurement_device_type 'New Gemini, Dual, Cu at zero, EosS2'
_diffrn_measurement_method '\w scans'
_diffrn_orient_matrix_UB_11 -0.0126901000
_diffrn_orient_matrix_UB_12 -0.1149596000
_diffrn_orient_matrix_UB_13 0.0717386000
_diffrn_orient_matrix_UB_21 -0.1568780000
_diffrn_orient_matrix_UB_22 0.0693596000
_diffrn_orient_matrix_UB_23 0.0709600000
_diffrn_orient_matrix_UB_31 -0.0642349000
_diffrn_orient_matrix_UB_32 -0.0394007000
_diffrn_orient_matrix_UB_33 -0.0929360000
_diffrn_radiation_monochromator graphite
_diffrn_radiation_probe x-ray
_diffrn_radiation_type CuK\a
_diffrn_radiation_wavelength 1.54184
_diffrn_reflns_av_R_equivalents 0.0434
_diffrn_reflns_av_unetI/netI 0.0336
_diffrn_reflns_Laue_measured_fraction_full 0.999
_diffrn_reflns_Laue_measured_fraction_max 0.975
_diffrn_reflns_limit_h_max 9
_diffrn_reflns_limit_h_min -11
_diffrn_reflns_limit_k_max 13
_diffrn_reflns_limit_k_min -14
_diffrn_reflns_limit_l_max 10
_diffrn_reflns_limit_l_min -14
_diffrn_reflns_number 13326
_diffrn_reflns_point_group_measured_fraction_full 0.999
_diffrn_reflns_point_group_measured_fraction_max 0.975
_diffrn_reflns_theta_full 67.684
_diffrn_reflns_theta_max 72.801
_diffrn_reflns_theta_min 4.880
_diffrn_source 'Enhance (Cu) X-ray Source'
_exptl_absorpt_coefficient_mu 3.421
_exptl_absorpt_correction_T_max 1.00000
_exptl_absorpt_correction_T_min 0.30858
_exptl_absorpt_correction_type multi-scan
_exptl_absorpt_process_details
;
CrysAlisPro, Agilent Technologies,
Version 1.171.37.35 (release 13-08-2014 CrysAlis171 .NET)
(compiled Aug 13 2014,18:06:01)
Empirical absorption correction using spherical harmonics,
 implemented in SCALE3 ABSPACK scaling algorithm.
;
_exptl_crystal_colour 'clear light colourless'
_exptl_crystal_colour_lustre clear
_exptl_crystal_colour_modifier light
_exptl_crystal_colour_primary colourless
_exptl_crystal_density_diffrn 1.526
_exptl_crystal_description irregular
_exptl_crystal_F_000 568
_exptl_crystal_size_max 0.7
_exptl_crystal_size_mid 0.4
_exptl_crystal_size_min 0.3
_refine_diff_density_max 0.430
_refine_diff_density_min -1.211
_refine_diff_density_rms 0.180
_refine_ls_extinction_method none
_refine_ls_goodness_of_fit_ref 1.086
_refine_ls_hydrogen_treatment constr
_refine_ls_matrix_type full
_refine_ls_number_parameters 325
_refine_ls_number_reflns 4725
_refine_ls_number_restraints 0
_refine_ls_restrained_S_all 1.086
_refine_ls_R_factor_all 0.0612
_refine_ls_R_factor_gt 0.0578
_refine_ls_shift/su_max 0.000
_refine_ls_shift/su_mean 0.000
_refine_ls_structure_factor_coef Fsqd
_refine_ls_weighting_details 'w=1/[\s^2^(Fo^2^)+(0.1014P)^2^+0.2124P] where P=(Fo^2^+2Fc^2^)/3'
_refine_ls_weighting_scheme calc
_refine_ls_wR_factor_gt 0.1459
_refine_ls_wR_factor_ref 0.1505
_reflns_Friedel_coverage 0.000
_reflns_number_gt 4257
_reflns_number_total 4725
_reflns_threshold_expression 'I > 2\s(I)'
_cod_data_source_file c8ob02034e2.cif
_cod_data_source_block lq-0411
_cod_depositor_comments 'Adding full bibliography for 7156512.cif.'
_cod_database_code 7156512
_shelx_shelxl_version_number 2014/7
_shelx_space_group_comment
;
The symmetry employed for this shelxl refinement is uniquely defined
by the following loop, which should always be used as a source of
symmetry information in preference to the above space-group names.
They are only intended as comments.
;
_reflns_odcompleteness_completeness 99.93
_reflns_odcompleteness_iscentric 1
_reflns_odcompleteness_theta 66.97
_olex2_refinement_description
;
1. Fixed Uiso
 At 1.2 times of:
  All C(H) groups
2.a Ternary CH refined with riding coordinates:
 C9(H9), C7(H7)
2.b Aromatic/amide H refined with riding coordinates:
 C2(H2), C1(H1), C4(H4), C5(H5), C16(H16), C29(H29), C19(H19), C12(H12),
 C25(H25), C22(H22), C20(H20), C13(H13), C15(H15), C28(H28), C27(H27), C26(H26),
  C14(H14), C21(H21)
;
_olex2_date_sample_data_collection 2018-04-17
_olex2_submission_special_instructions 'No special instructions were received'

loop_
_space_group_symop_operation_xyz
'x, y, z'
'-x, -y, -z'

loop_
_atom_site_label
_atom_site_type_symbol
_atom_site_fract_x
_atom_site_fract_y
_atom_site_fract_z
_atom_site_U_iso_or_equiv
_atom_site_adp_type
_atom_site_occupancy
_atom_site_site_symmetry_order
_atom_site_calc_flag
_atom_site_refinement_flags_posn
Br1 Br 0.08964(4) 0.43926(3) 0.82943(3) 0.05250(16) Uani 1 1 d .
S1 S 0.34951(8) 0.95095(6) 0.28371(6) 0.04105(19) Uani 1 1 d .
O2 O 0.3350(3) 0.53141(18) 0.2966(2) 0.0552(5) Uani 1 1 d .
N1 N 0.3248(2) 0.8364(2) 0.21595(19) 0.0364(5) Uani 1 1 d .
O4 O 0.2072(3) 1.02736(18) 0.3388(2) 0.0556(6) Uani 1 1 d .
O1 O -0.0735(3) 0.9570(2) 0.2985(2) 0.0657(7) Uani 1 1 d .
O3 O 0.4487(3) 0.9986(2) 0.1944(2) 0.0611(6) Uani 1 1 d .
C8 C 0.2544(3) 0.7511(2) 0.2890(2) 0.0332(5) Uani 1 1 d .
C3 C 0.1073(3) 0.5447(2) 0.6973(2) 0.0371(5) Uani 1 1 d .
C23 C 0.4484(3) 0.7640(3) 0.1285(2) 0.0401(6) Uani 1 1 d .
C18 C 0.4717(3) 0.6412(3) 0.1521(2) 0.0390(6) Uani 1 1 d .
C9 C 0.0933(3) 0.7603(3) 0.2970(2) 0.0375(6) Uani 1 1 d .
H9 H 0.0726 0.6825 0.2950 0.045 Uiso 1 1 calc R
C11 C -0.0044(3) 0.8483(3) 0.1173(2) 0.0405(6) Uani 1 1 d .
C17 C 0.3560(3) 0.6250(2) 0.2549(2) 0.0377(6) Uani 1 1 d .
C7 C 0.1370(3) 0.7827(3) 0.4043(2) 0.0369(5) Uani 1 1 d .
H7 H 0.1071 0.8685 0.4283 0.044 Uiso 1 1 calc R
C10 C -0.0010(3) 0.8645(3) 0.2419(2) 0.0420(6) Uani 1 1 d .
C2 C -0.0149(3) 0.5973(3) 0.6550(3) 0.0482(7) Uani 1 1 d .
H2 H -0.1044 0.5816 0.6898 0.058 Uiso 1 1 calc R
C6 C 0.1312(3) 0.6967(2) 0.5063(2) 0.0359(5) Uani 1 1 d .
C1 C -0.0007(3) 0.6738(3) 0.5599(3) 0.0474(7) Uani 1 1 d .
H1 H -0.0825 0.7110 0.5312 0.057 Uiso 1 1 calc R
C4 C 0.2402(3) 0.5671(3) 0.6466(2) 0.0397(6) Uani 1 1 d .
H4 H 0.3214 0.5313 0.6765 0.048 Uiso 1 1 calc R
C5 C 0.2516(3) 0.6430(3) 0.5511(2) 0.0392(6) Uani 1 1 d .
H5 H 0.3412 0.6585 0.5162 0.047 Uiso 1 1 calc R
C24 C 0.4362(3) 0.8826(2) 0.3950(2) 0.0382(6) Uani 1 1 d .
C16 C 0.1111(4) 0.7692(3) 0.0378(3) 0.0475(7) Uani 1 1 d .
H16 H 0.1917 0.7212 0.0631 0.057 Uiso 1 1 calc R
C29 C 0.3620(3) 0.9099(3) 0.5131(3) 0.0463(7) Uani 1 1 d .
H29 H 0.2675 0.9638 0.5338 0.056 Uiso 1 1 calc R
C19 C 0.5826(3) 0.5535(3) 0.0756(3) 0.0524(8) Uani 1 1 d .
H19 H 0.5986 0.4713 0.0918 0.063 Uiso 1 1 calc R
C12 C -0.1256(4) 0.9170(3) 0.0787(3) 0.0524(7) Uani 1 1 d .
H12 H -0.2043 0.9704 0.1312 0.063 Uiso 1 1 calc R
C25 C 0.5768(3) 0.8041(3) 0.3626(3) 0.0544(8) Uani 1 1 d .
H25 H 0.6265 0.7882 0.2827 0.065 Uiso 1 1 calc R
C22 C 0.5305(4) 0.8033(4) 0.0273(3) 0.0598(9) Uani 1 1 d .
H22 H 0.5130 0.8855 0.0101 0.072 Uiso 1 1 calc R
C20 C 0.6670(4) 0.5922(4) -0.0242(3) 0.0691(11) Uani 1 1 d .
H20 H 0.7425 0.5357 -0.0761 0.083 Uiso 1 1 calc R
C13 C -0.1289(5) 0.9059(4) -0.0367(4) 0.0649(10) Uani 1 1 d .
H13 H -0.2115 0.9506 -0.0613 0.078 Uiso 1 1 calc R
C15 C 0.1074(5) 0.7610(3) -0.0789(3) 0.0630(9) Uani 1 1 d .
H15 H 0.1864 0.7086 -0.1322 0.076 Uiso 1 1 calc R
C28 C 0.4307(4) 0.8555(3) 0.5994(3) 0.0597(8) Uani 1 1 d .
H28 H 0.3826 0.8742 0.6792 0.072 Uiso 1 1 calc R
C27 C 0.5687(5) 0.7745(4) 0.5696(4) 0.0712(11) Uani 1 1 d .
H27 H 0.6130 0.7364 0.6286 0.085 Uiso 1 1 calc R
C26 C 0.6420(4) 0.7497(4) 0.4499(4) 0.0746(12) Uani 1 1 d .
H26 H 0.7364 0.6956 0.4292 0.090 Uiso 1 1 calc R
C14 C -0.0129(5) 0.8301(3) -0.1167(3) 0.0676(11) Uani 1 1 d .
H14 H -0.0152 0.8253 -0.1955 0.081 Uiso 1 1 calc R
C21 C 0.6407(4) 0.7152(4) -0.0482(3) 0.0734(12) Uani 1 1 d .
H21 H 0.6986 0.7393 -0.1169 0.088 Uiso 1 1 calc R

loop_
_atom_site_aniso_label
_atom_site_aniso_U_11
_atom_site_aniso_U_22
_atom_site_aniso_U_33
_atom_site_aniso_U_23
_atom_site_aniso_U_13
_atom_site_aniso_U_12
Br1 0.0598(2) 0.0610(2) 0.0379(2) 0.01828(15) -0.01191(16) -0.02346(17)
S1 0.0498(4) 0.0356(3) 0.0384(4) 0.0053(3) -0.0110(3) -0.0147(3)
O2 0.0766(15) 0.0363(10) 0.0463(11) 0.0076(9) -0.0109(11) -0.0129(10)
N1 0.0389(11) 0.0397(11) 0.0310(10) 0.0052(9) -0.0072(9) -0.0145(9)
O4 0.0576(13) 0.0365(10) 0.0656(14) 0.0003(10) -0.0204(11) 0.0009(9)
O1 0.0562(13) 0.0730(16) 0.0419(12) -0.0033(11) -0.0075(10) 0.0161(12)
O3 0.0854(17) 0.0601(13) 0.0498(13) 0.0130(10) -0.0128(12) -0.0456(13)
C8 0.0341(12) 0.0360(12) 0.0282(11) 0.0052(9) -0.0084(10) -0.0090(10)
C3 0.0442(14) 0.0409(13) 0.0256(11) 0.0032(10) -0.0064(10) -0.0143(11)
C23 0.0391(13) 0.0545(15) 0.0313(12) 0.0005(11) -0.0102(11) -0.0194(12)
C18 0.0336(13) 0.0481(14) 0.0345(13) -0.0040(11) -0.0115(10) -0.0073(11)
C9 0.0348(13) 0.0472(14) 0.0309(12) 0.0094(11) -0.0091(10) -0.0137(11)
C11 0.0422(14) 0.0455(14) 0.0396(14) 0.0139(11) -0.0166(11) -0.0186(11)
C17 0.0417(13) 0.0390(13) 0.0320(12) 0.0027(10) -0.0144(11) -0.0073(11)
C7 0.0363(13) 0.0437(13) 0.0282(12) 0.0060(10) -0.0075(10) -0.0100(10)
C10 0.0312(13) 0.0539(16) 0.0355(13) 0.0091(12) -0.0065(11) -0.0080(11)
C2 0.0390(14) 0.0686(19) 0.0386(14) 0.0105(13) -0.0058(11) -0.0237(13)
C6 0.0392(13) 0.0443(13) 0.0250(11) 0.0043(10) -0.0090(10) -0.0134(11)
C1 0.0339(13) 0.0703(19) 0.0386(14) 0.0105(13) -0.0123(11) -0.0151(13)
C4 0.0399(13) 0.0466(14) 0.0348(13) 0.0065(11) -0.0144(11) -0.0130(11)
C5 0.0353(13) 0.0474(15) 0.0370(13) 0.0062(11) -0.0102(11) -0.0157(11)
C24 0.0389(13) 0.0385(13) 0.0382(13) -0.0042(11) -0.0091(11) -0.0126(10)
C16 0.0583(17) 0.0452(15) 0.0424(15) 0.0059(12) -0.0244(14) -0.0112(13)
C29 0.0458(15) 0.0496(15) 0.0402(15) -0.0076(12) -0.0066(12) -0.0114(12)
C19 0.0372(14) 0.0653(19) 0.0530(17) -0.0146(15) -0.0124(13) -0.0083(13)
C12 0.0499(17) 0.0560(17) 0.0562(18) 0.0162(15) -0.0253(14) -0.0153(14)
C25 0.0421(15) 0.067(2) 0.0518(18) -0.0195(15) -0.0134(13) -0.0073(14)
C22 0.067(2) 0.077(2) 0.0393(16) -0.0043(15) 0.0033(15) -0.0410(19)
C20 0.0411(17) 0.103(3) 0.057(2) -0.035(2) 0.0031(15) -0.0191(18)
C13 0.077(2) 0.068(2) 0.072(2) 0.0282(19) -0.052(2) -0.0297(19)
C15 0.095(3) 0.0514(18) 0.0462(18) -0.0025(15) -0.0312(18) -0.0145(18)
C28 0.074(2) 0.068(2) 0.0432(16) -0.0039(15) -0.0199(16) -0.0245(18)
C27 0.085(3) 0.070(2) 0.073(2) -0.0013(19) -0.051(2) -0.017(2)
C26 0.056(2) 0.078(2) 0.090(3) -0.032(2) -0.041(2) 0.0087(18)
C14 0.112(3) 0.058(2) 0.056(2) 0.0124(17) -0.053(2) -0.032(2)
C21 0.068(2) 0.107(3) 0.0481(19) -0.021(2) 0.0149(17) -0.052(2)

loop_
_atom_type_symbol
_atom_type_description
_atom_type_scat_dispersion_real
_atom_type_scat_dispersion_imag
_atom_type_scat_source
C C 0.0181 0.0091 'International Tables Vol C Tables 4.2.6.8 and 6.1.1.4'
H H 0.0000 0.0000 'International Tables Vol C Tables 4.2.6.8 and 6.1.1.4'
Br Br -0.6763 1.2805 'International Tables Vol C Tables 4.2.6.8 and 6.1.1.4'
N N 0.0311 0.0180 'International Tables Vol C Tables 4.2.6.8 and 6.1.1.4'
O O 0.0492 0.0322 'International Tables Vol C Tables 4.2.6.8 and 6.1.1.4'
S S 0.3331 0.5567 'International Tables Vol C Tables 4.2.6.8 and 6.1.1.4'

loop_
_geom_angle_atom_site_label_1
_geom_angle_atom_site_label_2
_geom_angle_atom_site_label_3
_geom_angle
N1 S1 C24 105.62(12)
O4 S1 N1 106.82(13)
O4 S1 O3 119.68(15)
O4 S1 C24 108.79(14)
O3 S1 N1 105.33(12)
O3 S1 C24 109.65(15)
C8 N1 S1 119.05(17)
C23 N1 S1 117.94(18)
C23 N1 C8 106.2(2)
N1 C8 C9 120.2(2)
N1 C8 C17 107.2(2)
N1 C8 C7 125.2(2)
C17 C8 C9 112.3(2)
C7 C8 C9 58.64(16)
C7 C8 C17 123.9(2)
C2 C3 Br1 118.7(2)
C4 C3 Br1 119.8(2)
C4 C3 C2 121.5(2)
C18 C23 N1 111.2(2)
C22 C23 N1 127.4(3)
C22 C23 C18 121.2(3)
C23 C18 C17 109.5(2)
C23 C18 C19 121.0(3)
C19 C18 C17 129.1(3)
C8 C9 H9 115.1
C7 C9 C8 59.63(16)
C7 C9 H9 115.1
C7 C9 C10 119.6(2)
C10 C9 C8 121.1(2)
C10 C9 H9 115.1
C16 C11 C10 121.9(2)
C16 C11 C12 119.0(3)
C12 C11 C10 119.0(3)
O2 C17 C8 126.2(3)
O2 C17 C18 128.3(3)
C18 C17 C8 105.0(2)
C8 C7 H7 114.2
C9 C7 C8 61.73(17)
C9 C7 H7 114.2
C9 C7 C6 120.6(2)
C6 C7 C8 121.9(2)
C6 C7 H7 114.2
O1 C10 C9 120.9(3)
O1 C10 C11 121.4(3)
C11 C10 C9 117.7(2)
C3 C2 H2 121.0
C1 C2 C3 118.1(3)
C1 C2 H2 121.0
C1 C6 C7 118.5(2)
C1 C6 C5 118.8(2)
C5 C6 C7 122.7(2)
C2 C1 H1 119.1
C6 C1 C2 121.8(3)
C6 C1 H1 119.1
C3 C4 H4 120.4
C5 C4 C3 119.2(2)
C5 C4 H4 120.4
C6 C5 H5 119.7
C4 C5 C6 120.6(3)
C4 C5 H5 119.7
C29 C24 S1 119.2(2)
C25 C24 S1 119.4(2)
C25 C24 C29 121.5(3)
C11 C16 H16 119.8
C15 C16 C11 120.4(3)
C15 C16 H16 119.8
C24 C29 H29 120.7
C28 C29 C24 118.7(3)
C28 C29 H29 120.7
C18 C19 H19 121.0
C20 C19 C18 118.0(3)
C20 C19 H19 121.0
C11 C12 H12 120.0
C13 C12 C11 119.9(3)
C13 C12 H12 120.0
C24 C25 H25 120.6
C26 C25 C24 118.9(3)
C26 C25 H25 120.6
C23 C22 H22 121.4
C23 C22 C21 117.2(4)
C21 C22 H22 121.4
C19 C20 H20 119.8
C19 C20 C21 120.4(3)
C21 C20 H20 119.8
C12 C13 H13 119.3
C12 C13 C14 121.3(3)
C14 C13 H13 119.3
C16 C15 H15 119.9
C16 C15 C14 120.3(4)
C14 C15 H15 119.9
C29 C28 H28 119.5
C27 C28 C29 121.0(3)
C27 C28 H28 119.5
C28 C27 H27 120.4
C28 C27 C26 119.3(3)
C26 C27 H27 120.4
C25 C26 C27 120.7(3)
C25 C26 H26 119.6
C27 C26 H26 119.6
C13 C14 C15 119.1(3)
C13 C14 H14 120.4
C15 C14 H14 120.4
C22 C21 H21 119.0
C20 C21 C22 122.0(3)
C20 C21 H21 119.0

loop_
_geom_bond_atom_site_label_1
_geom_bond_atom_site_label_2
_geom_bond_distance
Br1 C3 1.904(3)
S1 N1 1.687(2)
S1 O4 1.417(2)
S1 O3 1.428(2)
S1 C24 1.758(3)
O2 C17 1.206(3)
N1 C8 1.467(3)
N1 C23 1.435(3)
O1 C10 1.211(4)
C8 C9 1.533(3)
C8 C17 1.507(4)
C8 C7 1.502(3)
C3 C2 1.379(4)
C3 C4 1.374(4)
C23 C18 1.387(4)
C23 C22 1.373(4)
C18 C17 1.461(4)
C18 C19 1.395(4)
C9 H9 0.9800
C9 C7 1.487(4)
C9 C10 1.508(4)
C11 C10 1.486(4)
C11 C16 1.383(4)
C11 C12 1.389(4)
C7 H7 0.9800
C7 C6 1.499(4)
C2 H2 0.9300
C2 C1 1.375(4)
C6 C1 1.374(4)
C6 C5 1.382(4)
C1 H1 0.9300
C4 H4 0.9300
C4 C5 1.373(4)
C5 H5 0.9300
C24 C29 1.381(4)
C24 C25 1.377(4)
C16 H16 0.9300
C16 C15 1.380(4)
C29 H29 0.9300
C29 C28 1.376(5)
C19 H19 0.9300
C19 C20 1.370(5)
C12 H12 0.9300
C12 C13 1.369(5)
C25 H25 0.9300
C25 C26 1.368(5)
C22 H22 0.9300
C22 C21 1.391(5)
C20 H20 0.9300
C20 C21 1.388(6)
C13 H13 0.9300
C13 C14 1.371(6)
C15 H15 0.9300
C15 C14 1.380(5)
C28 H28 0.9300
C28 C27 1.368(5)
C27 H27 0.9300
C27 C26 1.392(6)
C26 H26 0.9300
C14 H14 0.9300
C21 H21 0.9300
